data_7235238
loop_
_publ_author_name
'Dimitrievska, Mirjana'
'Chong, Marina'
'Bowden, Mark E.'
'Wu, Hui'
'Zhou, Wei'
'Nayyar, Iffat'
'Ginovska, Bojana'
'Gennett, Thomas'
'Autrey, Tom'
'Jensen, Craig M.'
'Udovic, Terrence J.'

_publ_section_title
;
 Structural and reorientational dynamics of tetrahydroborate
 (BH<sub>4</sub><sup>-</sup>) and tetrahydrofuran (THF) in a
 Mg(BH<sub>4</sub>)<sub>2</sub>&#x00B7;3THF adduct: neutron-scattering
 characterization.
;
_journal_issue 1
_journal_name_full 'Physical chemistry chemical physics : PCCP'
_journal_page_first 368
_journal_page_last 378
_journal_paper_doi 10.1039/c9cp03311d
_journal_volume 22
_journal_year 2019
_chemical_formula_sum 'C12 H8 B2 D24 Mg O3'
_chemical_formula_weight 294.45
_space_group_IT_number 15
_space_group_name_Hall '-C 2yc'
_space_group_name_H-M_alt 'C 1 2/c 1'
_symmetry_cell_setting monoclinic
_symmetry_space_group_name_H-M 'C 1 2/c 1'
_audit_creation_date 2018-12-06T12:57
_audit_creation_method 'from EXP file using GSAS2CIF'
_audit_update_record
;
2019-11-02 deposited with the CCDC.	2019-11-11 downloaded from the CCDC.
;
_cell_angle_alpha 90.0
_cell_angle_beta 144.992(4)
_cell_angle_gamma 90.0
_cell_formula_units_Z 4
_cell_length_a 12.1152(20)
_cell_length_b 12.6233(18)
_cell_length_c 20.199(4)
_cell_measurement_temperature 298
_cell_volume 1772.2(6)
_computing_structure_refinement GSAS
_diffrn_ambient_temperature 298
_diffrn_measurement_device_type 'BT-1 neutron powder diffractometer'
_diffrn_radiation_probe neutron
_diffrn_radiation_wavelength 1.5397
_exptl_absorpt_correction_T_max 1.00000
_exptl_absorpt_correction_T_min 1.00000
_pd_calc_method 'Rietveld Refinement'
_pd_meas_2theta_range_inc 0.05
_pd_meas_2theta_range_max 167.75
_pd_meas_2theta_range_min 3.0
_pd_meas_number_of_points 3296
_pd_phase_name Mg_(BH4)2_3xTDF_298K
_pd_proc_2theta_range_inc 0.05
_pd_proc_2theta_range_max 167.7452
_pd_proc_2theta_range_min 2.9952
_pd_proc_info_datetime 2018-12-06T12:57:43
_pd_proc_ls_peak_cutoff 0.00500
_pd_proc_ls_prof_R_factor 0.0136
_pd_proc_ls_prof_wR_expected 0.0131
_pd_proc_ls_prof_wR_factor 0.0157
_pd_proc_number_of_points 3296
_refine_ls_goodness_of_fit_all 1.21
_refine_ls_matrix_type full
_refine_ls_number_parameters 26
_refine_ls_number_restraints 6
_refine_ls_R_Fsqd_factor 0.26762
_refine_ls_shift/su_max 0.04
_refine_ls_shift/su_mean 0.02
_reflns_d_resolution_high 0.788
_reflns_d_resolution_low 8.426
_reflns_limit_h_max 15
_reflns_limit_h_min 0
_reflns_limit_k_max 16
_reflns_limit_k_min 0
_reflns_limit_l_max 14
_reflns_limit_l_min -25
_reflns_number_total 1710
_cod_data_source_file c9cp03311d3.cif
_cod_data_source_block MGBHTDF_298K_publ
_cod_depositor_comments
;
The following automatic conversions were performed:

data item '_geom_angle_publ_flag' value 'N' was changed to 'n' in
accordance with the
/home/data/users/saulius/crontab/automatic-downloads/rss-feeds/RSC/lib/dictionaries/cif_core.dic
dictionary named 'cif_core.dic' version 2.4.2 last updated on
2011-04-26 (64 times).

data item '_geom_bond_publ_flag' value 'N' was changed to 'n' in
accordance with the
/home/data/users/saulius/crontab/automatic-downloads/rss-feeds/RSC/lib/dictionaries/cif_core.dic
dictionary named 'cif_core.dic' version 2.4.2 last updated on
2011-04-26 (32 times).

Automatic conversion script
Id: cif_fix_values 6909 2019-04-08 15:41:33Z antanas 

 Adding full bibliography for 7235237--7235238.cif.
;
_cod_original_cell_volume 1772.22(23)
_cod_original_sg_symbol_H-M 'C 2/c'
_cod_original_formula_sum 'C12 H8 D24 B2 Mg O3'
_cod_database_code 7235238
_gsas_exptl_extinct_corr_t_min 1.00000
_gsas_exptl_extinct_corr_t_max 1.00000

loop_
_symmetry_equiv_pos_site_id
_symmetry_equiv_pos_as_xyz
1 +x,+y,+z
2 -x,+y,-z+1/2
-1 -x,-y,-z
-2 +x,-y,+z+1/2
101 +x+1/2,+y+1/2,+z
102 -x+1/2,+y+1/2,-z+1/2
-101 -x+1/2,-y+1/2,-z
-102 +x+1/2,-y+1/2,+z+1/2

loop_
_atom_site_type_symbol
_atom_site_label
_atom_site_fract_x
_atom_site_fract_y
_atom_site_fract_z
_atom_site_occupancy
_atom_site_thermal_displace_type
_atom_site_U_iso_or_equiv
_atom_site_symmetry_multiplicity
Mg Mg1 0.0 0.5871(6) 0.25 1.0 Uiso 0.00999 4
O O1 0.0 0.4190(6) 0.25 1.0 Uiso 0.03634 4
C C1 0.171(4) 0.3515(6) 0.3300(25) 1.0 Uiso 0.04278 8
C C2 0.1021(22) 0.2412(6) 0.3145(8) 1.0 Uiso 0.04278 8
D D1 0.281(4) 0.3840(6) 0.4174(26) 1.0 Uiso 0.09093 8
D D2 0.224(5) 0.3537(6) 0.3047(31) 1.0 Uiso 0.09093 8
D D3 0.101(6) 0.2301(6) 0.3680(26) 1.0 Uiso 0.09093 8
D D4 0.193(5) 0.1802(6) 0.3363(32) 1.0 Uiso 0.09093 8
O O2 0.1629(10) 0.56330(28) 0.4168(4) 1.0 Uiso 0.03634 8
C C3 0.0993(10) 0.51166(28) 0.4465(4) 1.0 Uiso 0.04278 8
C C6 0.3597(10) 0.60314(28) 0.5222(4) 1.0 Uiso 0.04278 8
C C4 0.2307(10) 0.55584(28) 0.5645(4) 1.0 Uiso 0.04278 8
C C5 0.4225(10) 0.56678(28) 0.6216(4) 1.0 Uiso 0.04278 8
D D5 -0.0535(10) 0.53105(28) 0.3777(4) 1.0 Uiso 0.09093 8
D D6 0.1161(10) 0.42517(28) 0.4491(4) 1.0 Uiso 0.09093 8
D D7 0.1791(10) 0.63349(28) 0.5564(4) 1.0 Uiso 0.09093 8
D D8 0.2404(10) 0.50313(28) 0.6123(4) 1.0 Uiso 0.09093 8
D D9 0.5206(10) 0.62424(28) 0.6927(4) 1.0 Uiso 0.09093 8
D D10 0.4960(10) 0.48973(28) 0.6545(4) 1.0 Uiso 0.09093 8
D D11 0.4480(10) 0.57107(28) 0.5253(4) 1.0 Uiso 0.09093 8
D D12 0.3553(10) 0.68994(28) 0.5156(4) 1.0 Uiso 0.09093 8
B B1 0.2597(18) 0.6707(7) 0.3129(18) 1.0 Uiso 0.01008 8
H H1 0.1543(18) 0.7193(7) 0.3002(18) 1.0 Uiso 0.11515 8
H H2 0.2458(18) 0.5733(7) 0.3145(18) 1.0 Uiso 0.11515 8
H H3 0.4248(18) 0.6958(7) 0.4061(18) 1.0 Uiso 0.11515 8
H H4 0.2103(18) 0.6918(7) 0.2323(18) 1.0 Uiso 0.11515 8

loop_
_atom_type_symbol
_atom_type_number_in_cell
_atom_type_scat_length_neutron
_atom_type_scat_source
Mg 4.0 0.5375 International_Tables_Vol_C
O 12.0 0.5803 International_Tables_Vol_C
C 48.0 0.6646 International_Tables_Vol_C
D 96.0 0.6671 International_Tables_Vol_C
B 8.0 0.5300 International_Tables_Vol_C
H 32.0 -0.3739 International_Tables_Vol_C

loop_
_geom_angle_atom_site_label_1
_geom_angle_atom_site_label_2
_geom_angle_atom_site_label_3
_geom_angle
_geom_angle_site_symmetry_1
_geom_angle_site_symmetry_3
_geom_angle_publ_flag
O1 Mg1 O2 81.82(20) 1_555 1_555 n
O1 Mg1 B1 115.34(9) 1_555 1_555 n
O1 Mg1 H1 144.51(14) 1_555 1_555 n
O1 Mg1 H2 85.16(11) 1_555 1_555 n
O2 Mg1 O2 163.6(4) 1_555 2_555 n
O2 Mg1 B1 96.2(6) 1_555 1_555 n
O2 Mg1 B1 90.8(5) 1_555 2_555 n
O2 Mg1 H1 92.5(6) 1_555 1_555 n
O2 Mg1 H1 100.8(7) 1_555 2_555 n
O2 Mg1 H2 90.1(7) 1_555 1_555 n
O2 Mg1 H2 88.6(6) 1_555 2_555 n
B1 Mg1 B1 129.31(19) 1_555 2_555 n
B1 Mg1 H1 30.127(32) 1_555 1_555 n
B1 Mg1 H1 99.66(20) 1_555 2_555 n
B1 Mg1 H2 30.268(33) 1_555 1_555 n
B1 Mg1 H2 159.38(19) 1_555 2_555 n
H1 Mg1 H1 70.97(29) 1_555 2_555 n
H1 Mg1 H2 59.72(5) 1_555 1_555 n
H1 Mg1 H2 129.92(21) 1_555 2_555 n
H2 Mg1 H2 170.31(21) 1_555 2_555 n
C1 O1 C1 108.9(13) 1_555 2_555 n
O1 C1 C2 105.2(18) 1_555 1_555 n
O1 C1 D1 108.3(23) 1_555 1_555 n
O1 C1 D2 108.1(28) 1_555 1_555 n
C2 C1 D1 114.4(26) 1_555 1_555 n
C2 C1 D2 111.0(22) 1_555 1_555 n
D1 C1 D2 110(4) 1_555 1_555 n
C1 C2 C2 101.6(18) 1_555 2_555 n
C1 C2 D3 111.2(18) 1_555 1_555 n
C1 C2 D4 110.9(35) 1_555 1_555 n
C2 C2 D3 112(5) 2_555 1_555 n
C2 C2 D4 112.0(34) 2_555 1_555 n
D3 C2 D4 109.4(22) 1_555 1_555 n
C3 O2 C6 109.491(21) 1_555 1_555 n
O2 C3 C4 104.622(16) 1_555 1_555 n
O2 C3 D5 106.834(18) 1_555 1_555 n
O2 C3 D6 108.757(6) 1_555 1_555 n
C4 C3 D5 114.778(8) 1_555 1_555 n
C4 C3 D6 111.887(5) 1_555 1_555 n
D5 C3 D6 109.5782(16) 1_555 1_555 n
O2 C6 C5 105.796(16) 1_555 1_555 n
O2 C6 D11 107.832(19) 1_555 1_555 n
O2 C6 D12 107.770(5) 1_555 1_555 n
C5 C6 D11 113.797(7) 1_555 1_555 n
C5 C6 D12 112.4973(33) 1_555 1_555 n
D11 C6 D12 108.843(4) 1_555 1_555 n
C3 C4 C5 102.065(8) 1_555 1_555 n
C3 C4 D7 110.858(6) 1_555 1_555 n
C3 C4 D8 112.146(16) 1_555 1_555 n
C5 C4 D7 110.974(7) 1_555 1_555 n
C5 C4 D8 112.834(7) 1_555 1_555 n
D7 C4 D8 107.947(8) 1_555 1_555 n
C6 C5 C4 102.850(7) 1_555 1_555 n
C6 C5 D9 111.170(15) 1_555 1_555 n
C6 C5 D10 110.143(4) 1_555 1_555 n
C4 C5 D9 113.218(8) 1_555 1_555 n
C4 C5 D10 110.668(8) 1_555 1_555 n
D9 C5 D10 108.701(10) 1_555 1_555 n
H1 B1 H2 110.855(8) 1_555 1_555 n
H1 B1 H3 107.468(18) 1_555 1_555 n
H1 B1 H4 108.658(6) 1_555 1_555 n
H2 B1 H3 107.657(4) 1_555 1_555 n
H2 B1 H4 108.8180(27) 1_555 1_555 n
H3 B1 H4 113.396(16) 1_555 1_555 n

loop_
_geom_bond_atom_site_label_1
_geom_bond_atom_site_label_2
_geom_bond_distance
_geom_bond_site_symmetry_2
_geom_bond_publ_flag
Mg1 O1 2.1213(30) 1_555 n
Mg1 O2 2.1081(28) 1_555 n
Mg1 B1 2.4655(22) 1_555 n
Mg1 B1 2.4655(22) 2_555 n
Mg1 H1 2.0498(25) 1_555 n
Mg1 H1 2.0498(25) 2_555 n
Mg1 H2 2.0595(25) 1_555 n
Mg1 H2 2.0595(25) 2_555 n
O1 C1 1.466(24) 1_555 n
C1 C2 1.520(19) 1_555 n
C1 D1 1.10(4) 1_555 n
C1 D2 1.10(5) 1_555 n
C2 C2 1.5329(19) 2_555 n
C2 D3 1.10(6) 1_555 n
C2 D4 1.10(4) 1_555 n
O2 C3 1.46210(15) 1_555 n
O2 C6 1.46824(23) 1_555 n
C3 C4 1.51919(33) 1_555 n
C3 D5 1.09671(22) 1_555 n
C3 D6 1.10404(15) 1_555 n
C4 C5 1.5346(4) 1_555 n
C4 D7 1.10085(13) 1_555 n
C4 D8 1.09737(15) 1_555 n
C5 C6 1.52341(35) 1_555 n
C5 D9 1.09757(14) 1_555 n
C5 D10 1.10075(13) 1_555 n
C6 D11 1.09650(17) 1_555 n
C6 D12 1.09982(15) 1_555 n
B1 H1 1.24021(19) 1_555 n
B1 H2 1.24465(17) 1_555 n
B1 H3 1.21562(19) 1_555 n
B1 H4 1.21722(29) 1_555 n
